data_7130522
loop_
_publ_author_name
'Kaniewska-Laskowska, Kinga'
'Klimsiak, Katarzyna'
'Szynkiewicz, Natalia'
'Chojnacki, Jaros\/law'
'Grubba, Rafa\/l'

_publ_section_title
;
 Phosphinoborinium cation: a synthon for cationic B-P bond systems
;
_journal_name_full 'Chemical Communications'
_journal_paper_doi 10.1039/D2CC02933B
_journal_year 2022
_chemical_formula_moiety 'C22 H37 B Br N P, Al C16 F36 O4'
_chemical_formula_sum 'C38 H37 Al B Br F36 N O4 P'
_chemical_formula_weight 1404.35
_space_group_crystal_system triclinic
_space_group_IT_number 2
_space_group_name_Hall '-P 1'
_space_group_name_H-M_alt 'P -1'
_atom_sites_solution_hydrogens mixed
_atom_sites_solution_primary dual
_audit_creation_date 2022-02-24
_audit_creation_method
;
Olex2 1.2
(compiled 2018.05.29 svn.r3508 for OlexSys, GUI svn.r5506)
;
_audit_update_record
;
2022-03-30 deposited with the CCDC.	2022-08-12 downloaded from the CCDC.
;
_cell_angle_alpha 76.92(2)
_cell_angle_beta 79.54(2)
_cell_angle_gamma 76.776(18)
_cell_formula_units_Z 2
_cell_length_a 12.081(3)
_cell_length_b 14.550(3)
_cell_length_c 15.910(5)
_cell_measurement_reflns_used 10292
_cell_measurement_temperature 120
_cell_measurement_theta_max 24.90
_cell_measurement_theta_min 1.59
_cell_volume 2626.9(12)
_computing_cell_refinement 'X-Area Recipe 1.34.0.0 (STOE, 2019)'
_computing_data_collection 'X-Area WinXpose 2.0.22.0 (STOE, 2016)'
_computing_data_reduction 'X-Area Integrate 1.77.0.0 (STOE, 2019) X-Area X-Red32 1.65.0.0 (STOE, 2018)'
_computing_molecular_graphics 'Olex2 (Dolomanov et al., 2009)'
_computing_publication_material 'Olex2 (Dolomanov et al., 2009)'
_computing_structure_refinement 'ShelXL (Sheldrick, 2015)'
_computing_structure_solution 'ShelXT (Sheldrick, 2015)'
_diffrn_ambient_temperature 120
_diffrn_detector_area_resol_mean 6.67
_diffrn_measured_fraction_theta_full 0.999
_diffrn_measured_fraction_theta_max 0.990
_diffrn_measurement_device_type 'STOE IPDS 2T'
_diffrn_measurement_method 'rotation method, \w scans'
_diffrn_radiation_type MoK\a
_diffrn_radiation_wavelength 0.71073
_diffrn_reflns_av_R_equivalents 0.0572
_diffrn_reflns_av_unetI/netI 0.0569
_diffrn_reflns_Laue_measured_fraction_full 0.999
_diffrn_reflns_Laue_measured_fraction_max 0.990
_diffrn_reflns_limit_h_max 16
_diffrn_reflns_limit_h_min -16
_diffrn_reflns_limit_k_max 19
_diffrn_reflns_limit_k_min -19
_diffrn_reflns_limit_l_max 21
_diffrn_reflns_limit_l_min -21
_diffrn_reflns_number 38603
_diffrn_reflns_point_group_measured_fraction_full 0.999
_diffrn_reflns_point_group_measured_fraction_max 0.990
_diffrn_reflns_theta_full 25.242
_diffrn_reflns_theta_max 29.266
_diffrn_reflns_theta_min 2.335
_diffrn_source 'GeniX Mo, 0.05 x 0.05 mm2 microfocus'
_exptl_absorpt_coefficient_mu 0.998
_exptl_absorpt_correction_T_max 0.8352
_exptl_absorpt_correction_T_min 0.6539
_exptl_absorpt_correction_type integration
_exptl_absorpt_process_details
'STOE X-Red32, absorption correction by Gaussian integration, analogous to P. Coppens, "The Evaluation of Absorption and Extinction in Single-Crystal Structure Analysis", published in F. R. Ahmed (Editor), "Crystallographic Computing", Munksgaard, Copenhagen (1970), 255 - 270'
_exptl_crystal_colour colourless
_exptl_crystal_colour_primary colourless
_exptl_crystal_density_diffrn 1.776
_exptl_crystal_density_method 'not measured'
_exptl_crystal_description prism
_exptl_crystal_F_000 1392
_exptl_crystal_size_max 0.41
_exptl_crystal_size_mid 0.19
_exptl_crystal_size_min 0.12
_refine_diff_density_max 1.463
_refine_diff_density_min -1.328
_refine_diff_density_rms 0.136
_refine_ls_extinction_coef 0.0163(16)
_refine_ls_extinction_expression Fc^*^=kFc[1+0.001xFc^2^\l^3^/sin(2\q)]^-1/4^
_refine_ls_extinction_method 'SHELXL-2018/1 (Sheldrick 2018)'
_refine_ls_goodness_of_fit_ref 1.051
_refine_ls_hydrogen_treatment mixed
_refine_ls_matrix_type full
_refine_ls_number_parameters 756
_refine_ls_number_reflns 14165
_refine_ls_number_restraints 0
_refine_ls_restrained_S_all 1.051
_refine_ls_R_factor_all 0.1091
_refine_ls_R_factor_gt 0.0786
_refine_ls_shift/su_max 0.005
_refine_ls_shift/su_mean 0.001
_refine_ls_structure_factor_coef Fsqd
_refine_ls_weighting_details 'w=1/[\s^2^(Fo^2^)+(0.1463P)^2^+2.1108P] where P=(Fo^2^+2Fc^2^)/3'
_refine_ls_weighting_scheme calc
_refine_ls_wR_factor_gt 0.2148
_refine_ls_wR_factor_ref 0.2415
_reflns_Friedel_coverage 0.000
_reflns_number_gt 9727
_reflns_number_total 14165
_reflns_threshold_expression 'I > 2\s(I)'
_cod_data_source_file d2cc02933b2.cif
_cod_data_source_block C
_cod_original_cell_volume 2626.8(12)
_cod_database_code 7130522
_shelx_shelxl_version_number 2018/1
_shelx_space_group_comment
;
The symmetry employed for this shelxl refinement is uniquely defined
by the following loop, which should always be used as a source of
symmetry information in preference to the above space-group names.
They are only intended as comments.
;
_shelx_estimated_absorpt_t_max 0.890
_shelx_estimated_absorpt_t_min 0.685
_olex2_refinement_description
;
1. Fixed Uiso
 At 1.2 times of:
  All C(H) groups, All C(H,H) groups
 At 1.5 times of:
  All C(H,H,H) groups
2.a Ternary CH refined with riding coordinates:
 C11(H11), C17(H17)
2.b Secondary CH2 refined with riding coordinates:
 C01X(H01A,H01B), C12(H12A,H12B), C13(H13A,H13B), C14(H14A,H14B), C15(H15A,
 H15B), C16(H16A,H16B), C18(H18A,H18B), C19(H19A,H19B), C20(H20A,H20B),
 C21(H21A,H21B)
2.c Aromatic/amide H refined with riding coordinates:
 C6(H6), C7(H7), C8(H8), C9(H9), C10(H10)
2.d Idealised Me refined as rotating group:
 C2(H2A,H2B,H2C), C3(H3A,H3B,H3C), C4(H4A,H4B,H4C)
;
_olex2_submission_special_instructions 'No special instructions were received'

loop_
_space_group_symop_operation_xyz
'x, y, z'
'-x, -y, -z'

loop_
_atom_site_label
_atom_site_type_symbol
_atom_site_fract_x
_atom_site_fract_y
_atom_site_fract_z
_atom_site_U_iso_or_equiv
_atom_site_adp_type
_atom_site_occupancy
_atom_site_site_symmetry_order
_atom_site_calc_flag
_atom_site_refinement_flags_posn
_atom_site_refinement_flags_adp
_atom_site_refinement_flags_occupancy
_atom_site_disorder_assembly
_atom_site_disorder_group
Br1 Br 0.05091(4) 0.93840(3) 0.11096(3) 0.03919(15) Uani 1 1 d . . . . .
P1 P 0.22101(8) 0.76615(7) 0.22298(6) 0.0286(2) Uani 1 1 d . . . . .
H1 H 0.312(3) 0.694(3) 0.189(3) 0.020(9) Uiso 1 1 d . . . . .
N1 N 0.0487(3) 0.7324(2) 0.1334(2) 0.0293(6) Uani 1 1 d . . . . .
C1 C 0.3014(4) 0.8565(3) 0.2323(3) 0.0348(8) Uani 1 1 d . . . . .
C01X C -0.1626(3) 0.8011(3) 0.1512(3) 0.0362(8) Uani 1 1 d . . . . .
H01A H -0.169551 0.762650 0.211095 0.043 Uiso 1 1 calc R . . . .
H01B H -0.149625 0.864956 0.154138 0.043 Uiso 1 1 calc R . . . .
C2 C 0.3622(4) 0.8912(3) 0.1415(3) 0.0431(10) Uani 1 1 d . . . . .
H2A H 0.411608 0.836029 0.119149 0.065 Uiso 1 1 calc GR . . . .
H2B H 0.409070 0.936736 0.144833 0.065 Uiso 1 1 calc GR . . . .
H2C H 0.304956 0.923092 0.102374 0.065 Uiso 1 1 calc GR . . . .
C3 C 0.2227(4) 0.9397(3) 0.2712(3) 0.0431(10) Uani 1 1 d . . . . .
H3A H 0.170152 0.977038 0.230008 0.065 Uiso 1 1 calc GR . . . .
H3B H 0.269399 0.981346 0.282518 0.065 Uiso 1 1 calc GR . . . .
H3C H 0.178416 0.913833 0.325895 0.065 Uiso 1 1 calc GR . . . .
C4 C 0.3893(4) 0.8019(3) 0.2938(3) 0.0425(9) Uani 1 1 d . . . . .
H4A H 0.349041 0.776488 0.350589 0.064 Uiso 1 1 calc GR . . . .
H4B H 0.435970 0.845719 0.301201 0.064 Uiso 1 1 calc GR . . . .
H4C H 0.439191 0.748509 0.268970 0.064 Uiso 1 1 calc GR . . . .
C5 C 0.1527(3) 0.7137(3) 0.3266(2) 0.0306(7) Uani 1 1 d . . . . .
C6 C 0.2017(4) 0.6252(3) 0.3731(3) 0.0364(8) Uani 1 1 d . . . . .
H6 H 0.275398 0.592466 0.351895 0.044 Uiso 1 1 calc R . . . .
C7 C 0.1419(4) 0.5849(3) 0.4508(3) 0.0446(10) Uani 1 1 d . . . . .
H7 H 0.174758 0.524465 0.482910 0.054 Uiso 1 1 calc R . . . .
C8 C 0.0354(4) 0.6324(3) 0.4813(3) 0.0444(10) Uani 1 1 d . . . . .
H8 H -0.005269 0.603926 0.534003 0.053 Uiso 1 1 calc R . . . .
C9 C -0.0135(4) 0.7215(3) 0.4363(3) 0.0420(9) Uani 1 1 d . . . . .
H9 H -0.086336 0.754693 0.458571 0.050 Uiso 1 1 calc R . . . .
C10 C 0.0451(3) 0.7613(3) 0.3588(3) 0.0352(8) Uani 1 1 d . . . . .
H10 H 0.011725 0.821768 0.327119 0.042 Uiso 1 1 calc R . . . .
C11 C 0.0982(3) 0.6275(2) 0.1596(2) 0.0307(7) Uani 1 1 d . . . . .
H11 H 0.169696 0.623210 0.184727 0.037 Uiso 1 1 calc R . . . .
C12 C 0.0194(3) 0.5750(3) 0.2303(3) 0.0346(8) Uani 1 1 d . . . . .
H12A H -0.053777 0.578762 0.208874 0.041 Uiso 1 1 calc R . . . .
H12B H 0.001954 0.605885 0.281934 0.041 Uiso 1 1 calc R . . . .
C13 C 0.0785(4) 0.4686(3) 0.2560(3) 0.0420(9) Uani 1 1 d . . . . .
H13A H 0.145951 0.465263 0.284642 0.050 Uiso 1 1 calc R . . . .
H13B H 0.024428 0.433604 0.298591 0.050 Uiso 1 1 calc R . . . .
C14 C 0.1169(4) 0.4199(3) 0.1785(3) 0.0439(10) Uani 1 1 d . . . . .
H14A H 0.048672 0.415259 0.154603 0.053 Uiso 1 1 calc R . . . .
H14B H 0.159459 0.353784 0.197457 0.053 Uiso 1 1 calc R . . . .
C15 C 0.1935(4) 0.4747(3) 0.1073(3) 0.0443(10) Uani 1 1 d . . . . .
H15A H 0.212458 0.443193 0.056046 0.053 Uiso 1 1 calc R . . . .
H15B H 0.266188 0.472610 0.128756 0.053 Uiso 1 1 calc R . . . .
C16 C 0.1344(4) 0.5793(3) 0.0801(3) 0.0380(8) Uani 1 1 d . . . . .
H16A H 0.065960 0.581806 0.052975 0.046 Uiso 1 1 calc R . . . .
H16B H 0.187505 0.614313 0.036587 0.046 Uiso 1 1 calc R . . . .
C17 C -0.0603(3) 0.7505(3) 0.0950(2) 0.0322(7) Uani 1 1 d . . . . .
H17 H -0.076410 0.685767 0.096176 0.039 Uiso 1 1 calc R . . . .
C18 C -0.0499(4) 0.8010(3) -0.0005(3) 0.0371(8) Uani 1 1 d . . . . .
H18A H 0.013025 0.762783 -0.034874 0.045 Uiso 1 1 calc R . . . .
H18B H -0.031186 0.865031 -0.005827 0.045 Uiso 1 1 calc R . . . .
C19 C -0.1630(4) 0.8128(3) -0.0366(3) 0.0467(10) Uani 1 1 d . . . . .
H19A H -0.157019 0.849512 -0.097201 0.056 Uiso 1 1 calc R . . . .
H19B H -0.177244 0.748664 -0.037253 0.056 Uiso 1 1 calc R . . . .
C20 C -0.2620(4) 0.8650(3) 0.0186(3) 0.0493(11) Uani 1 1 d . . . . .
H20A H -0.334087 0.870626 -0.005157 0.059 Uiso 1 1 calc R . . . .
H20B H -0.250212 0.930893 0.015572 0.059 Uiso 1 1 calc R . . . .
C21 C -0.2737(4) 0.8134(3) 0.1129(3) 0.0443(10) Uani 1 1 d . . . . .
H21A H -0.291659 0.749382 0.116681 0.053 Uiso 1 1 calc R . . . .
H21B H -0.337736 0.850690 0.147170 0.053 Uiso 1 1 calc R . . . .
B1 B 0.0992(4) 0.8016(3) 0.1479(3) 0.0310(8) Uani 1 1 d . . . . .
Al1 Al 0.38297(9) 0.73721(8) 0.70590(7) 0.0278(2) Uani 1 1 d . . . . .
F1 F 0.7753(2) 0.6797(2) 0.58622(19) 0.0583(8) Uani 1 1 d . . . . .
F2 F 0.6750(3) 0.7810(4) 0.6701(2) 0.0881(13) Uani 1 1 d . . . . .
F3 F 0.6435(2) 0.6352(3) 0.68793(19) 0.0676(10) Uani 1 1 d . . . . .
F4 F 0.5403(3) 0.9142(2) 0.5719(3) 0.0759(10) Uani 1 1 d . . . . .
F5 F 0.6994(3) 0.8613(3) 0.4961(3) 0.0976(16) Uani 1 1 d . . . . .
F6 F 0.5346(3) 0.8723(2) 0.4449(2) 0.0639(9) Uani 1 1 d . . . . .
F7 F 0.6915(3) 0.6989(4) 0.4373(2) 0.0902(13) Uani 1 1 d . . . . .
F8 F 0.6235(3) 0.5890(2) 0.5405(3) 0.0856(13) Uani 1 1 d . . . . .
F9 F 0.5132(3) 0.6976(3) 0.4563(2) 0.0699(9) Uani 1 1 d . . . . .
F10 F 0.5975(3) 0.8657(4) 0.8299(3) 0.0970(15) Uani 1 1 d . . . . .
F11 F 0.4514(3) 0.9723(2) 0.7782(2) 0.0667(9) Uani 1 1 d . . . . .
F12 F 0.4514(3) 0.9406(2) 0.9162(2) 0.0566(7) Uani 1 1 d . . . . .
F13 F 0.5762(3) 0.6846(2) 0.8647(2) 0.0631(8) Uani 1 1 d . . . . .
F14 F 0.5199(3) 0.7517(2) 0.9760(2) 0.0658(9) Uani 1 1 d . . . . .
F15 F 0.4067(5) 0.6643(2) 0.9412(2) 0.0902(14) Uani 1 1 d . . . . .
F16 F 0.2509(4) 0.9360(3) 0.8624(3) 0.1034(17) Uani 1 1 d . . . . .
F17 F 0.2886(3) 0.8293(3) 0.9829(2) 0.0702(10) Uani 1 1 d . . . . .
F18 F 0.2309(2) 0.7861(2) 0.8809(2) 0.0570(8) Uani 1 1 d . . . . .
F19 F 0.4456(3) 0.36962(18) 0.8435(2) 0.0542(7) Uani 1 1 d . . . . .
F20 F 0.5534(3) 0.4730(2) 0.8230(2) 0.0610(8) Uani 1 1 d . . . . .
F21 F 0.4083(3) 0.4777(2) 0.9223(2) 0.0598(8) Uani 1 1 d . . . . .
F22 F 0.2111(3) 0.5966(2) 0.8710(2) 0.0549(7) Uani 1 1 d . . . . .
F23 F 0.1737(2) 0.5734(2) 0.7521(2) 0.0510(7) Uani 1 1 d . . . . .
F24 F 0.2175(3) 0.4533(2) 0.8562(2) 0.0543(7) Uani 1 1 d . . . . .
F25 F 0.5028(3) 0.4599(2) 0.6685(2) 0.0620(8) Uani 1 1 d . . . . .
F26 F 0.3372(3) 0.4191(2) 0.6979(2) 0.0618(8) Uani 1 1 d . . . . .
F27 F 0.3551(3) 0.5610(2) 0.62619(18) 0.0576(7) Uani 1 1 d . . . . .
F28 F 0.2752(3) 0.9587(2) 0.6448(2) 0.0571(7) Uani 1 1 d . . . . .
F29 F 0.1141(3) 0.9618(2) 0.7286(2) 0.0682(9) Uani 1 1 d . . . . .
F30 F 0.1176(3) 1.0149(2) 0.5897(2) 0.0626(8) Uani 1 1 d . . . . .
F31 F 0.0293(3) 0.8004(3) 0.75964(19) 0.0623(8) Uani 1 1 d . . . . .
F32 F -0.0376(2) 0.8938(2) 0.6473(2) 0.0590(8) Uani 1 1 d . . . . .
F33 F 0.0345(3) 0.7435(2) 0.6458(2) 0.0573(7) Uani 1 1 d . . . . .
F34 F 0.1069(3) 0.8801(2) 0.49831(18) 0.0574(8) Uani 1 1 d . . . . .
F35 F 0.2292(3) 0.7492(2) 0.53064(19) 0.0564(7) Uani 1 1 d . . . . .
F36 F 0.2840(3) 0.8849(2) 0.50382(18) 0.0567(8) Uani 1 1 d . . . . .
O1 O 0.4717(2) 0.7487(2) 0.60800(18) 0.0383(6) Uani 1 1 d . . . . .
O2 O 0.4233(2) 0.8013(2) 0.77039(18) 0.0345(6) Uani 1 1 d . . . . .
O3 O 0.3987(3) 0.61894(19) 0.7625(2) 0.0376(6) Uani 1 1 d . . . . .
O4 O 0.2429(2) 0.7771(2) 0.68626(17) 0.0340(6) Uani 1 1 d . . . . .
C22 C 0.5797(3) 0.7496(3) 0.5661(3) 0.0389(9) Uani 1 1 d . . . . .
C23 C 0.6702(4) 0.7050(5) 0.6265(3) 0.0641(17) Uani 1 1 d . . . . .
C24 C 0.5881(5) 0.8503(4) 0.5164(4) 0.0649(15) Uani 1 1 d . . . . .
C25 C 0.5995(5) 0.6804(4) 0.4980(4) 0.0614(14) Uani 1 1 d . . . . .
C26 C 0.4208(3) 0.8162(3) 0.8509(3) 0.0341(8) Uani 1 1 d . . . . .
C27 C 0.2940(5) 0.8388(6) 0.8968(4) 0.0679(17) Uani 1 1 d . . . . .
C28 C 0.4852(6) 0.7277(4) 0.9092(4) 0.0691(17) Uani 1 1 d . . . . .
C29 C 0.4751(7) 0.9029(4) 0.8440(4) 0.0743(19) Uani 1 1 d . . . . .
C30 C 0.3691(4) 0.5324(3) 0.7753(3) 0.0378(9) Uani 1 1 d . . . . .
C31 C 0.3908(4) 0.4922(3) 0.6908(3) 0.0467(10) Uani 1 1 d . . . . .
C32 C 0.2416(4) 0.5388(3) 0.8146(3) 0.0436(10) Uani 1 1 d . . . . .
C33 C 0.4459(4) 0.4619(3) 0.8414(3) 0.0445(10) Uani 1 1 d . . . . .
C34 C 0.1672(3) 0.8436(3) 0.6397(3) 0.0348(8) Uani 1 1 d . . . . .
C35 C 0.1972(4) 0.8395(4) 0.5413(3) 0.0449(10) Uani 1 1 d . . . . .
C36 C 0.0461(4) 0.8205(4) 0.6737(3) 0.0458(10) Uani 1 1 d . . . . .
C37 C 0.1693(4) 0.9465(3) 0.6499(3) 0.0488(11) Uani 1 1 d . . . . .

loop_
_atom_site_aniso_label
_atom_site_aniso_U_11
_atom_site_aniso_U_22
_atom_site_aniso_U_33
_atom_site_aniso_U_23
_atom_site_aniso_U_13
_atom_site_aniso_U_12
Br1 0.0459(3) 0.0272(2) 0.0421(2) 0.00110(15) -0.01236(17) -0.00512(15)
P1 0.0295(4) 0.0270(4) 0.0264(4) -0.0016(3) -0.0035(3) -0.0036(3)
N1 0.0342(16) 0.0229(13) 0.0282(14) 0.0012(11) -0.0053(12) -0.0059(11)
C1 0.042(2) 0.0346(19) 0.0297(18) -0.0048(15) -0.0068(15) -0.0109(16)
C01X 0.0329(19) 0.0321(18) 0.038(2) 0.0018(15) -0.0063(15) -0.0035(14)
C2 0.050(2) 0.051(2) 0.032(2) -0.0018(18) -0.0037(17) -0.024(2)
C3 0.060(3) 0.0329(19) 0.037(2) -0.0090(16) -0.0095(19) -0.0074(18)
C4 0.044(2) 0.047(2) 0.038(2) -0.0054(18) -0.0105(18) -0.0103(18)
C5 0.0320(18) 0.0279(16) 0.0276(17) 0.0013(13) -0.0047(14) -0.0038(13)
C6 0.0344(19) 0.0328(19) 0.0337(19) 0.0023(15) -0.0058(15) 0.0024(15)
C7 0.054(3) 0.034(2) 0.035(2) 0.0074(16) -0.0041(18) -0.0024(18)
C8 0.051(3) 0.043(2) 0.034(2) 0.0023(17) 0.0010(18) -0.0127(19)
C9 0.041(2) 0.044(2) 0.036(2) -0.0044(17) 0.0017(17) -0.0065(17)
C10 0.037(2) 0.0293(18) 0.0352(19) -0.0021(15) -0.0056(15) -0.0012(14)
C11 0.0328(18) 0.0221(15) 0.0338(18) 0.0007(13) -0.0066(14) -0.0027(13)
C12 0.0365(19) 0.0271(17) 0.0368(19) 0.0030(14) -0.0097(15) -0.0049(14)
C13 0.048(2) 0.0310(19) 0.044(2) 0.0089(17) -0.0159(18) -0.0098(17)
C14 0.043(2) 0.0246(17) 0.062(3) -0.0019(17) -0.015(2) -0.0030(16)
C15 0.040(2) 0.033(2) 0.057(3) -0.0087(18) -0.0094(19) 0.0000(16)
C16 0.039(2) 0.0312(18) 0.039(2) -0.0030(16) -0.0020(16) -0.0036(15)
C17 0.0321(18) 0.0286(17) 0.0340(18) 0.0022(14) -0.0110(15) -0.0053(14)
C18 0.040(2) 0.0315(18) 0.037(2) -0.0008(15) -0.0124(16) -0.0025(15)
C19 0.054(3) 0.040(2) 0.049(2) 0.0001(18) -0.026(2) -0.0070(19)
C20 0.044(2) 0.037(2) 0.067(3) 0.002(2) -0.026(2) -0.0057(18)
C21 0.036(2) 0.036(2) 0.056(3) 0.0010(19) -0.0101(19) -0.0037(16)
B1 0.036(2) 0.0240(17) 0.0287(19) 0.0031(14) -0.0067(16) -0.0039(15)
Al1 0.0296(5) 0.0253(5) 0.0264(5) -0.0030(4) -0.0040(4) -0.0029(4)
F1 0.0314(13) 0.0719(19) 0.0499(16) 0.0148(14) 0.0014(11) 0.0019(12)
F2 0.059(2) 0.159(4) 0.058(2) -0.033(2) -0.0103(16) -0.032(2)
F3 0.0370(14) 0.091(2) 0.0488(16) 0.0340(16) -0.0081(12) -0.0057(14)
F4 0.077(2) 0.0477(17) 0.097(3) -0.0113(18) -0.003(2) -0.0103(16)
F5 0.056(2) 0.068(2) 0.132(4) 0.036(2) 0.017(2) -0.0156(17)
F6 0.0602(18) 0.0589(18) 0.0518(17) 0.0221(14) -0.0120(14) 0.0011(14)
F7 0.058(2) 0.152(4) 0.0474(18) -0.033(2) 0.0110(15) 0.005(2)
F8 0.081(3) 0.0381(16) 0.112(3) -0.0068(18) 0.014(2) 0.0099(15)
F9 0.064(2) 0.094(3) 0.0507(17) -0.0296(17) -0.0151(15) 0.0074(18)
F10 0.065(2) 0.179(5) 0.075(2) -0.054(3) 0.0153(19) -0.072(3)
F11 0.109(3) 0.0392(15) 0.0585(18) 0.0017(13) -0.0260(18) -0.0262(16)
F12 0.0687(19) 0.0508(16) 0.0622(18) -0.0252(14) -0.0113(15) -0.0197(14)
F13 0.067(2) 0.0522(17) 0.0622(19) -0.0165(14) -0.0232(15) 0.0197(14)
F14 0.091(2) 0.0596(18) 0.0497(17) -0.0130(14) -0.0374(16) 0.0036(16)
F15 0.182(5) 0.0512(18) 0.0472(18) 0.0067(15) -0.021(2) -0.054(2)
F16 0.103(3) 0.096(3) 0.108(3) -0.061(3) -0.055(3) 0.061(2)
F17 0.0588(19) 0.121(3) 0.0473(16) -0.0459(18) 0.0107(14) -0.0356(19)
F18 0.0418(15) 0.086(2) 0.0547(17) -0.0299(16) 0.0034(12) -0.0266(14)
F19 0.0632(18) 0.0289(12) 0.0681(19) 0.0037(12) -0.0206(14) -0.0078(11)
F20 0.0479(16) 0.0423(14) 0.091(2) 0.0078(15) -0.0295(15) -0.0104(12)
F21 0.080(2) 0.0506(16) 0.0512(17) 0.0024(13) -0.0272(15) -0.0154(15)
F22 0.0523(16) 0.0568(17) 0.0565(17) -0.0220(14) 0.0051(13) -0.0113(13)
F23 0.0431(14) 0.0471(15) 0.0637(17) -0.0016(13) -0.0159(13) -0.0129(11)
F24 0.0509(16) 0.0481(15) 0.0621(18) 0.0043(13) -0.0061(13) -0.0223(12)
F25 0.0574(18) 0.0493(16) 0.071(2) -0.0164(15) 0.0036(15) 0.0022(13)
F26 0.078(2) 0.0474(16) 0.071(2) -0.0242(14) -0.0164(17) -0.0180(15)
F27 0.075(2) 0.0540(17) 0.0417(15) -0.0080(13) -0.0140(14) -0.0054(14)
F28 0.0566(17) 0.0434(14) 0.074(2) 0.0001(14) -0.0246(15) -0.0135(13)
F29 0.073(2) 0.065(2) 0.067(2) -0.0368(17) -0.0119(17) 0.0094(16)
F30 0.0634(19) 0.0360(14) 0.083(2) 0.0023(14) -0.0314(17) 0.0037(13)
F31 0.0410(15) 0.092(2) 0.0429(15) -0.0040(15) 0.0044(12) -0.0076(15)
F32 0.0329(13) 0.0622(18) 0.073(2) -0.0085(15) -0.0140(13) 0.0086(12)
F33 0.0490(16) 0.0520(16) 0.073(2) -0.0031(14) -0.0175(14) -0.0157(13)
F34 0.0527(16) 0.073(2) 0.0420(15) -0.0057(13) -0.0219(12) 0.0026(14)
F35 0.0626(18) 0.0579(17) 0.0496(16) -0.0236(13) -0.0112(13) 0.0025(14)
F36 0.0465(15) 0.0727(19) 0.0383(14) 0.0082(13) -0.0018(11) -0.0081(13)
O1 0.0292(13) 0.0502(17) 0.0277(13) -0.0023(12) -0.0017(10) 0.0009(12)
O2 0.0372(14) 0.0335(13) 0.0328(13) -0.0082(11) -0.0034(11) -0.0060(11)
O3 0.0405(15) 0.0285(13) 0.0449(16) -0.0006(11) -0.0123(12) -0.0099(11)
O4 0.0325(13) 0.0360(14) 0.0295(13) -0.0024(11) -0.0063(10) -0.0009(11)
C22 0.0308(19) 0.043(2) 0.0299(18) 0.0025(16) 0.0025(15) 0.0040(15)
C23 0.036(2) 0.091(4) 0.045(3) 0.022(3) -0.003(2) -0.008(2)
C24 0.066(4) 0.050(3) 0.064(3) 0.002(3) -0.001(3) 0.000(2)
C25 0.061(3) 0.058(3) 0.055(3) -0.007(2) -0.004(3) 0.003(2)
C26 0.0342(19) 0.0328(18) 0.0361(19) -0.0077(15) -0.0062(15) -0.0060(15)
C27 0.052(3) 0.107(5) 0.058(3) -0.039(3) -0.003(3) -0.023(3)
C28 0.090(5) 0.059(3) 0.059(3) -0.015(3) -0.031(3) 0.004(3)
C29 0.124(6) 0.054(3) 0.055(3) -0.009(3) -0.014(3) -0.039(4)
C30 0.040(2) 0.0258(17) 0.047(2) -0.0024(16) -0.0107(17) -0.0069(15)
C31 0.055(3) 0.034(2) 0.051(3) -0.0087(18) -0.011(2) -0.0069(19)
C32 0.045(2) 0.036(2) 0.051(3) -0.0057(18) -0.0096(19) -0.0113(18)
C33 0.049(2) 0.0316(19) 0.054(3) -0.0024(18) -0.016(2) -0.0090(17)
C34 0.0305(18) 0.038(2) 0.0331(19) -0.0052(15) -0.0090(15) 0.0012(15)
C35 0.045(2) 0.052(3) 0.034(2) -0.0042(18) -0.0109(18) -0.0031(19)
C36 0.032(2) 0.053(3) 0.047(2) -0.003(2) -0.0087(18) -0.0013(18)
C37 0.047(3) 0.040(2) 0.057(3) -0.006(2) -0.019(2) 0.0024(19)

loop_
_atom_type_symbol
_atom_type_description
_atom_type_scat_dispersion_real
_atom_type_scat_dispersion_imag
_atom_type_scat_source
C C 0.0033 0.0016 'International Tables Vol C Tables 4.2.6.8 and 6.1.1.4'
H H 0.0000 0.0000 'International Tables Vol C Tables 4.2.6.8 and 6.1.1.4'
Al Al 0.0645 0.0514 'International Tables Vol C Tables 4.2.6.8 and 6.1.1.4'
B B 0.0013 0.0007 'International Tables Vol C Tables 4.2.6.8 and 6.1.1.4'
Br Br -0.2901 2.4595 'International Tables Vol C Tables 4.2.6.8 and 6.1.1.4'
F F 0.0171 0.0103 'International Tables Vol C Tables 4.2.6.8 and 6.1.1.4'
N N 0.0061 0.0033 'International Tables Vol C Tables 4.2.6.8 and 6.1.1.4'
O O 0.0106 0.0060 'International Tables Vol C Tables 4.2.6.8 and 6.1.1.4'
P P 0.1023 0.0942 'International Tables Vol C Tables 4.2.6.8 and 6.1.1.4'

loop_
_geom_angle_atom_site_label_1
_geom_angle_atom_site_label_2
_geom_angle_atom_site_label_3
_geom_angle
_geom_angle_site_symmetry_1
_geom_angle_site_symmetry_3
_geom_angle_publ_flag
C1 P1 H1 102.2(15) . . ?
C1 P1 B1 120.46(18) . . ?
C5 P1 H1 109.5(15) . . ?
C5 P1 C1 112.10(18) . . ?
C5 P1 B1 103.99(18) . . ?
B1 P1 H1 108.4(16) . . ?
C17 N1 C11 113.1(3) . . ?
B1 N1 C11 121.3(3) . . ?
B1 N1 C17 125.6(3) . . ?
C2 C1 P1 107.5(3) . . ?
C2 C1 C3 112.1(4) . . ?
C2 C1 C4 110.5(4) . . ?
C3 C1 P1 111.8(3) . . ?
C3 C1 C4 109.7(3) . . ?
C4 C1 P1 105.1(3) . . ?
H01A C01X H01B 108.1 . . ?
C17 C01X H01A 109.5 . . ?
C17 C01X H01B 109.5 . . ?
C21 C01X H01A 109.5 . . ?
C21 C01X H01B 109.5 . . ?
C21 C01X C17 110.5(4) . . ?
C1 C2 H2A 109.5 . . ?
C1 C2 H2B 109.5 . . ?
C1 C2 H2C 109.5 . . ?
H2A C2 H2B 109.5 . . ?
H2A C2 H2C 109.5 . . ?
H2B C2 H2C 109.5 . . ?
C1 C3 H3A 109.5 . . ?
C1 C3 H3B 109.5 . . ?
C1 C3 H3C 109.5 . . ?
H3A C3 H3B 109.5 . . ?
H3A C3 H3C 109.5 . . ?
H3B C3 H3C 109.5 . . ?
C1 C4 H4A 109.5 . . ?
C1 C4 H4B 109.5 . . ?
C1 C4 H4C 109.5 . . ?
H4A C4 H4B 109.5 . . ?
H4A C4 H4C 109.5 . . ?
H4B C4 H4C 109.5 . . ?
C6 C5 P1 121.8(3) . . ?
C6 C5 C10 119.7(3) . . ?
C10 C5 P1 118.5(3) . . ?
C5 C6 H6 120.3 . . ?
C5 C6 C7 119.5(4) . . ?
C7 C6 H6 120.3 . . ?
C6 C7 H7 119.9 . . ?
C8 C7 C6 120.1(4) . . ?
C8 C7 H7 119.9 . . ?
C7 C8 H8 119.5 . . ?
C7 C8 C9 120.9(4) . . ?
C9 C8 H8 119.5 . . ?
C8 C9 H9 120.5 . . ?
C10 C9 C8 119.1(4) . . ?
C10 C9 H9 120.5 . . ?
C5 C10 H10 119.6 . . ?
C9 C10 C5 120.7(4) . . ?
C9 C10 H10 119.6 . . ?
N1 C11 H11 106.8 . . ?
N1 C11 C12 112.8(3) . . ?
N1 C11 C16 111.0(3) . . ?
C12 C11 H11 106.8 . . ?
C12 C11 C16 112.2(3) . . ?
C16 C11 H11 106.8 . . ?
C11 C12 H12A 109.8 . . ?
C11 C12 H12B 109.8 . . ?
C11 C12 C13 109.5(3) . . ?
H12A C12 H12B 108.2 . . ?
C13 C12 H12A 109.8 . . ?
C13 C12 H12B 109.8 . . ?
C12 C13 H13A 109.1 . . ?
C12 C13 H13B 109.1 . . ?
H13A C13 H13B 107.9 . . ?
C14 C13 C12 112.3(3) . . ?
C14 C13 H13A 109.1 . . ?
C14 C13 H13B 109.1 . . ?
C13 C14 H14A 109.3 . . ?
C13 C14 H14B 109.3 . . ?
C13 C14 C15 111.8(4) . . ?
H14A C14 H14B 107.9 . . ?
C15 C14 H14A 109.3 . . ?
C15 C14 H14B 109.3 . . ?
C14 C15 H15A 109.4 . . ?
C14 C15 H15B 109.4 . . ?
C14 C15 C16 111.1(4) . . ?
H15A C15 H15B 108.0 . . ?
C16 C15 H15A 109.4 . . ?
C16 C15 H15B 109.4 . . ?
C11 C16 H16A 109.6 . . ?
C11 C16 H16B 109.6 . . ?
C15 C16 C11 110.2(4) . . ?
C15 C16 H16A 109.6 . . ?
C15 C16 H16B 109.6 . . ?
H16A C16 H16B 108.1 . . ?
N1 C17 C01X 111.9(3) . . ?
N1 C17 H17 106.1 . . ?
N1 C17 C18 113.2(3) . . ?
C01X C17 H17 106.1 . . ?
C18 C17 C01X 112.7(3) . . ?
C18 C17 H17 106.1 . . ?
C17 C18 H18A 109.6 . . ?
C17 C18 H18B 109.6 . . ?
C17 C18 C19 110.2(4) . . ?
H18A C18 H18B 108.1 . . ?
C19 C18 H18A 109.6 . . ?
C19 C18 H18B 109.6 . . ?
C18 C19 H19A 109.5 . . ?
C18 C19 H19B 109.5 . . ?
H19A C19 H19B 108.1 . . ?
C20 C19 C18 110.7(4) . . ?
C20 C19 H19A 109.5 . . ?
C20 C19 H19B 109.5 . . ?
C19 C20 H20A 109.2 . . ?
C19 C20 H20B 109.2 . . ?
C19 C20 C21 111.9(4) . . ?
H20A C20 H20B 107.9 . . ?
C21 C20 H20A 109.2 . . ?
C21 C20 H20B 109.2 . . ?
C01X C21 H21A 109.5 . . ?
C01X C21 H21B 109.5 . . ?
C20 C21 C01X 110.7(4) . . ?
C20 C21 H21A 109.5 . . ?
C20 C21 H21B 109.5 . . ?
H21A C21 H21B 108.1 . . ?
Br1 B1 P1 113.7(2) . . ?
N1 B1 Br1 125.6(3) . . ?
N1 B1 P1 120.3(3) . . ?
O1 Al1 O2 107.65(15) . . ?
O1 Al1 O3 112.38(16) . . ?
O2 Al1 O3 106.12(15) . . ?
O4 Al1 O1 108.77(14) . . ?
O4 Al1 O2 113.27(15) . . ?
O4 Al1 O3 108.70(15) . . ?
C22 O1 Al1 147.4(3) . . ?
C26 O2 Al1 147.3(3) . . ?
C30 O3 Al1 147.7(3) . . ?
C34 O4 Al1 147.1(3) . . ?
O1 C22 C23 112.4(3) . . ?
O1 C22 C24 109.7(4) . . ?
O1 C22 C25 105.7(4) . . ?
C23 C22 C25 105.5(4) . . ?
C24 C22 C23 114.4(5) . . ?
C24 C22 C25 108.6(4) . . ?
F1 C23 F2 105.9(5) . . ?
F1 C23 C22 114.6(4) . . ?
F2 C23 C22 104.9(5) . . ?
F3 C23 F1 110.5(5) . . ?
F3 C23 F2 105.5(5) . . ?
F3 C23 C22 114.3(5) . . ?
F4 C24 C22 108.3(4) . . ?
F5 C24 F4 103.3(5) . . ?
F5 C24 C22 111.1(4) . . ?
F6 C24 F4 111.1(5) . . ?
F6 C24 F5 111.7(5) . . ?
F6 C24 C22 111.0(5) . . ?
F7 C25 C22 108.6(5) . . ?
F8 C25 F7 108.8(5) . . ?
F8 C25 C22 108.6(5) . . ?
F9 C25 F7 106.4(5) . . ?
F9 C25 F8 113.0(6) . . ?
F9 C25 C22 111.2(4) . . ?
O2 C26 C27 110.7(4) . . ?
O2 C26 C28 112.2(4) . . ?
O2 C26 C29 108.5(4) . . ?
C28 C26 C27 107.5(5) . . ?
C29 C26 C27 108.2(5) . . ?
C29 C26 C28 109.6(5) . . ?
F16 C27 C26 105.9(5) . . ?
F17 C27 F16 108.0(5) . . ?
F17 C27 C26 112.0(5) . . ?
F18 C27 F16 109.1(5) . . ?
F18 C27 F17 109.4(5) . . ?
F18 C27 C26 112.3(5) . . ?
F13 C28 F14 107.6(5) . . ?
F13 C28 F15 109.5(5) . . ?
F13 C28 C26 111.3(5) . . ?
F14 C28 F15 110.3(5) . . ?
F14 C28 C26 112.1(5) . . ?
F15 C28 C26 106.0(5) . . ?
F10 C29 C26 104.4(5) . . ?
F11 C29 F10 107.0(6) . . ?
F11 C29 F12 108.1(5) . . ?
F11 C29 C26 114.6(5) . . ?
F12 C29 F10 108.2(5) . . ?
F12 C29 C26 114.1(5) . . ?
O3 C30 C31 112.5(4) . . ?
O3 C30 C32 110.4(3) . . ?
O3 C30 C33 106.8(3) . . ?
C31 C30 C32 109.5(4) . . ?
C31 C30 C33 108.3(4) . . ?
C32 C30 C33 109.3(4) . . ?
F25 C31 F26 107.3(4) . . ?
F25 C31 C30 111.0(4) . . ?
F26 C31 C30 112.6(4) . . ?
F27 C31 F25 107.4(4) . . ?
F27 C31 F26 108.6(4) . . ?
F27 C31 C30 109.8(4) . . ?
F22 C32 F23 107.2(4) . . ?
F22 C32 F24 107.0(4) . . ?
F22 C32 C30 111.6(4) . . ?
F23 C32 C30 110.6(4) . . ?
F24 C32 F23 107.4(4) . . ?
F24 C32 C30 112.7(4) . . ?
F19 C33 F21 106.8(4) . . ?
F19 C33 C30 112.6(4) . . ?
F20 C33 F19 107.6(4) . . ?
F20 C33 F21 107.1(4) . . ?
F20 C33 C30 111.8(4) . . ?
F21 C33 C30 110.6(4) . . ?
O4 C34 C35 110.6(3) . . ?
O4 C34 C36 107.7(3) . . ?
O4 C34 C37 111.0(3) . . ?
C36 C34 C35 109.4(4) . . ?
C37 C34 C35 107.9(4) . . ?
C37 C34 C36 110.2(4) . . ?
F34 C35 F36 108.2(4) . . ?
F34 C35 C34 111.7(4) . . ?
F35 C35 F34 107.5(4) . . ?
F35 C35 F36 107.7(4) . . ?
F35 C35 C34 110.5(4) . . ?
F36 C35 C34 111.1(4) . . ?
F31 C36 F32 107.8(4) . . ?
F31 C36 F33 107.3(4) . . ?
F31 C36 C34 110.7(4) . . ?
F32 C36 C34 112.3(4) . . ?
F33 C36 F32 107.9(4) . . ?
F33 C36 C34 110.6(4) . . ?
F28 C37 F29 107.3(4) . . ?
F28 C37 F30 108.1(4) . . ?
F28 C37 C34 111.3(4) . . ?
F29 C37 C34 109.9(4) . . ?
F30 C37 F29 107.2(4) . . ?
F30 C37 C34 112.7(4) . . ?

loop_
_geom_bond_atom_site_label_1
_geom_bond_atom_site_label_2
_geom_bond_distance
_geom_bond_site_symmetry_2
_geom_bond_publ_flag
Br1 B1 1.926(4) . ?
P1 H1 1.45(4) . ?
P1 C1 1.849(4) . ?
P1 C5 1.790(4) . ?
P1 B1 1.967(4) . ?
N1 C11 1.498(4) . ?
N1 C17 1.496(5) . ?
N1 B1 1.370(5) . ?
C1 C2 1.529(6) . ?
C1 C3 1.533(6) . ?
C1 C4 1.535(6) . ?
C01X H01A 0.9900 . ?
C01X H01B 0.9900 . ?
C01X C17 1.532(6) . ?
C01X C21 1.530(6) . ?
C2 H2A 0.9800 . ?
C2 H2B 0.9800 . ?
C2 H2C 0.9800 . ?
C3 H3A 0.9800 . ?
C3 H3B 0.9800 . ?
C3 H3C 0.9800 . ?
C4 H4A 0.9800 . ?
C4 H4B 0.9800 . ?
C4 H4C 0.9800 . ?
C5 C6 1.391(5) . ?
C5 C10 1.392(5) . ?
C6 H6 0.9500 . ?
C6 C7 1.392(6) . ?
C7 H7 0.9500 . ?
C7 C8 1.373(7) . ?
C8 H8 0.9500 . ?
C8 C9 1.387(6) . ?
C9 H9 0.9500 . ?
C9 C10 1.380(6) . ?
C10 H10 0.9500 . ?
C11 H11 1.0000 . ?
C11 C12 1.520(5) . ?
C11 C16 1.530(6) . ?
C12 H12A 0.9900 . ?
C12 H12B 0.9900 . ?
C12 C13 1.546(5) . ?
C13 H13A 0.9900 . ?
C13 H13B 0.9900 . ?
C13 C14 1.509(7) . ?
C14 H14A 0.9900 . ?
C14 H14B 0.9900 . ?
C14 C15 1.523(7) . ?
C15 H15A 0.9900 . ?
C15 H15B 0.9900 . ?
C15 C16 1.527(6) . ?
C16 H16A 0.9900 . ?
C16 H16B 0.9900 . ?
C17 H17 1.0000 . ?
C17 C18 1.527(5) . ?
C18 H18A 0.9900 . ?
C18 H18B 0.9900 . ?
C18 C19 1.535(6) . ?
C19 H19A 0.9900 . ?
C19 H19B 0.9900 . ?
C19 C20 1.511(7) . ?
C20 H20A 0.9900 . ?
C20 H20B 0.9900 . ?
C20 C21 1.516(7) . ?
C21 H21A 0.9900 . ?
C21 H21B 0.9900 . ?
Al1 O1 1.721(3) . ?
Al1 O2 1.726(3) . ?
Al1 O3 1.738(3) . ?
Al1 O4 1.721(3) . ?
F1 C23 1.324(6) . ?
F2 C23 1.450(9) . ?
F3 C23 1.295(6) . ?
F4 C24 1.385(7) . ?
F5 C24 1.362(7) . ?
F6 C24 1.349(7) . ?
F7 C25 1.368(7) . ?
F8 C25 1.341(7) . ?
F9 C25 1.284(7) . ?
F10 C29 1.449(9) . ?
F11 C29 1.302(7) . ?
F12 C29 1.341(7) . ?
F13 C28 1.306(7) . ?
F14 C28 1.350(7) . ?
F15 C28 1.423(8) . ?
F16 C27 1.410(9) . ?
F17 C27 1.337(7) . ?
F18 C27 1.286(7) . ?
F19 C33 1.336(5) . ?
F20 C33 1.318(6) . ?
F21 C33 1.338(6) . ?
F22 C32 1.315(5) . ?
F23 C32 1.340(5) . ?
F24 C32 1.338(5) . ?
F25 C31 1.337(6) . ?
F26 C31 1.340(5) . ?
F27 C31 1.320(6) . ?
F28 C37 1.317(6) . ?
F29 C37 1.349(6) . ?
F30 C37 1.341(5) . ?
F31 C36 1.320(6) . ?
F32 C36 1.339(5) . ?
F33 C36 1.337(6) . ?
F34 C35 1.342(5) . ?
F35 C35 1.323(6) . ?
F36 C35 1.344(6) . ?
O1 C22 1.354(5) . ?
O2 C26 1.341(5) . ?
O3 C30 1.349(5) . ?
O4 C34 1.355(4) . ?
C22 C23 1.520(7) . ?
C22 C24 1.516(7) . ?
C22 C25 1.592(8) . ?
C26 C27 1.568(7) . ?
C26 C28 1.544(7) . ?
C26 C29 1.525(7) . ?
C30 C31 1.542(7) . ?
C30 C32 1.543(6) . ?
C30 C33 1.565(6) . ?
C34 C35 1.553(6) . ?
C34 C36 1.550(6) . ?
C34 C37 1.547(6) . ?
